data_1544476
loop_
_publ_author_name
'Shen, Hong-Qiang'
'Gao, Xiang'
'Liu, Cong'
'Hu, Shu-Bo'
'Zhou, Yong-Gui'

_publ_section_title
;
 A Hydrogenation/Oxidative Fragmentation Cascade for Synthesis of Chiral
 4,5-Dihydro-1H-benzo[d]azepin-1-ones.
;
_journal_issue 22
_journal_name_full 'Organic letters'
_journal_page_first 5920
_journal_page_last 5923
_journal_paper_doi 10.1021/acs.orglett.6b03027
_journal_volume 18
_journal_year 2016
_chemical_absolute_configuration ad
_chemical_formula_sum 'C29 H20 Br N O2'
_chemical_formula_weight 494.37
_chemical_name_systematic
; 
 ? 
;
_space_group_crystal_system orthorhombic
_space_group_IT_number 19
_space_group_name_Hall 'P 2ac 2ab'
_space_group_name_H-M_alt 'P 21 21 21'
_symmetry_space_group_name_Hall 'P 2ac 2ab'
_symmetry_space_group_name_H-M 'P 21 21 21'
_atom_sites_solution_hydrogens geom
_audit_creation_method SHELXL-2013
_cell_angle_alpha 90
_cell_angle_beta 90
_cell_angle_gamma 90
_cell_formula_units_Z 4
_cell_length_a 9.7525(12)
_cell_length_b 12.6566(16)
_cell_length_c 18.224(2)
_cell_measurement_reflns_used 2770
_cell_measurement_temperature 293(2)
_cell_measurement_theta_max 41.233
_cell_measurement_theta_min 4.737
_cell_volume 2249.5(5)
_computing_cell_refinement 'Bruker SMART'
_computing_data_collection 'Bruker SMART'
_computing_data_reduction 'Bruker SHELXTL'
_computing_molecular_graphics 'Bruker SHELXTL'
_computing_publication_material 'Bruker SHELXTL'
_computing_structure_refinement 'SHELXL-2013 (Sheldrick, 2013)'
_computing_structure_solution 'Bruker SHELXTL'
_diffrn_ambient_temperature 293(2)
_diffrn_measured_fraction_theta_full 1.000
_diffrn_measured_fraction_theta_max 1.000
_diffrn_measurement_device_type 'CCD area detector'
_diffrn_measurement_method 'phi and omega scans'
_diffrn_radiation_type MoK\a
_diffrn_radiation_wavelength 0.71073
_diffrn_reflns_av_R_equivalents 0.0470
_diffrn_reflns_av_unetI/netI 0.0644
_diffrn_reflns_Laue_measured_fraction_full 1.000
_diffrn_reflns_Laue_measured_fraction_max 1.000
_diffrn_reflns_limit_h_max 12
_diffrn_reflns_limit_h_min -10
_diffrn_reflns_limit_k_max 15
_diffrn_reflns_limit_k_min -15
_diffrn_reflns_limit_l_max 22
_diffrn_reflns_limit_l_min -22
_diffrn_reflns_number 13508
_diffrn_reflns_point_group_measured_fraction_full 1.000
_diffrn_reflns_point_group_measured_fraction_max 1.000
_diffrn_reflns_theta_full 25.242
_diffrn_reflns_theta_max 25.999
_diffrn_reflns_theta_min 1.959
_exptl_absorpt_coefficient_mu 1.855
_exptl_absorpt_correction_T_max 0.7456
_exptl_absorpt_correction_T_min 0.6060
_exptl_absorpt_correction_type multi-scan
_exptl_absorpt_process_details sadabs
_exptl_crystal_colour colorless
_exptl_crystal_density_diffrn 1.460
_exptl_crystal_description prismatic
_exptl_crystal_F_000 1008
_exptl_crystal_size_max 0.200
_exptl_crystal_size_mid 0.140
_exptl_crystal_size_min 0.100
_refine_diff_density_max 0.431
_refine_diff_density_min -0.443
_refine_diff_density_rms 0.052
_refine_ls_abs_structure_details
; 
 Flack x determined using 1180 quotients [(I+)-(I-)]/[(I+)+(I-)] 
 (Parsons and Flack (2004), Acta Cryst. A60, s61). 
;
_refine_ls_abs_structure_Flack 0.012(7)
_refine_ls_extinction_method none
_refine_ls_goodness_of_fit_ref 1.012
_refine_ls_hydrogen_treatment constr
_refine_ls_matrix_type full
_refine_ls_number_parameters 298
_refine_ls_number_reflns 4419
_refine_ls_number_restraints 0
_refine_ls_restrained_S_all 1.012
_refine_ls_R_factor_all 0.0633
_refine_ls_R_factor_gt 0.0416
_refine_ls_shift/su_max 0.001
_refine_ls_shift/su_mean 0.000
_refine_ls_structure_factor_coef Fsqd
_refine_ls_weighting_details 'w=1/[\s^2^(Fo^2^)+(0.0368P)^2^] where P=(Fo^2^+2Fc^2^)/3'
_refine_ls_weighting_scheme calc
_refine_ls_wR_factor_gt 0.0871
_refine_ls_wR_factor_ref 0.0958
_reflns_Friedel_coverage 0.757
_reflns_Friedel_fraction_full 1.000
_reflns_Friedel_fraction_max 1.000
_reflns_number_gt 3296
_reflns_number_total 4419
_reflns_threshold_expression 'I > 2\s(I)'
_cod_data_source_file ol6b03027_si_003.cif
_cod_data_source_block cd16386
_cod_depositor_comments
;Adding full bibliography for 1544476--1544477.cif.

 Adding full bibliography for 1544476--1544477.cif.
;
_cod_database_code 1544476
_shelx_space_group_comment
; 
The symmetry employed for this shelxl refinement is uniquely defined 
by the following loop, which should always be used as a source of 
symmetry information in preference to the above space-group names. 
They are only intended as comments. 
;
_shelx_estimated_absorpt_t_min 0.708
_shelx_estimated_absorpt_t_max 0.836
_shelxl_version_number 2013-4

loop_
_space_group_symop_operation_xyz
'x, y, z'
'-x+1/2, -y, z+1/2'
'-x, y+1/2, -z+1/2'
'x+1/2, -y+1/2, -z'

loop_
_atom_site_label
_atom_site_type_symbol
_atom_site_fract_x
_atom_site_fract_y
_atom_site_fract_z
_atom_site_U_iso_or_equiv
_atom_site_adp_type
_atom_site_occupancy
_atom_site_site_symmetry_order
_atom_site_calc_flag
_atom_site_refinement_flags_posn
_atom_site_refinement_flags_adp
Br1 Br 0.26152(6) 0.45550(5) 1.01603(3) 0.0772(2) Uani 1 1 d . .
N1 N 0.7200(3) 0.7446(3) 0.80057(17) 0.0379(8) Uani 1 1 d . .
O1 O 0.4385(3) 0.7814(2) 0.67486(15) 0.0438(7) Uani 1 1 d . .
O2 O 0.8426(3) 0.6987(3) 0.90122(17) 0.0615(9) Uani 1 1 d . .
C1 C 0.3838(5) 0.8232(3) 0.7379(3) 0.0422(11) Uani 1 1 d . .
C2 C 0.2558(5) 0.8691(4) 0.7427(3) 0.0555(12) Uani 1 1 d . .
H2 H 0.1966 0.8729 0.7028 0.067 Uiso 1 1 calc R U
C3 C 0.2216(5) 0.9089(4) 0.8108(3) 0.0638(14) Uani 1 1 d . .
H3 H 0.1361 0.9400 0.8173 0.077 Uiso 1 1 calc R U
C4 C 0.3102(5) 0.9039(4) 0.8693(3) 0.0611(14) Uani 1 1 d . .
H4 H 0.2834 0.9324 0.9141 0.073 Uiso 1 1 calc R U
C5 C 0.4375(5) 0.8577(4) 0.8634(3) 0.0510(12) Uani 1 1 d . .
H5 H 0.4966 0.8546 0.9034 0.061 Uiso 1 1 calc R U
C6 C 0.4752(4) 0.8156(3) 0.7954(2) 0.0397(10) Uani 1 1 d . .
C7 C 0.5940(4) 0.7631(3) 0.7652(2) 0.0377(10) Uani 1 1 d . .
C8 C 0.5685(4) 0.7452(3) 0.6929(2) 0.0364(10) Uani 1 1 d . .
C9 C 0.6476(4) 0.7056(3) 0.6306(2) 0.0378(10) Uani 1 1 d . .
C10 C 0.5787(5) 0.6880(4) 0.5649(3) 0.0557(13) Uani 1 1 d . .
H10 H 0.4850 0.7010 0.5624 0.067 Uiso 1 1 calc R U
C11 C 0.6460(6) 0.6519(4) 0.5035(3) 0.0644(15) Uani 1 1 d . .
H11 H 0.5976 0.6399 0.4603 0.077 Uiso 1 1 calc R U
C12 C 0.7847(5) 0.6334(4) 0.5059(3) 0.0572(13) Uani 1 1 d . .
H12 H 0.8308 0.6093 0.4645 0.069 Uiso 1 1 calc R U
C13 C 0.8548(5) 0.6510(4) 0.5702(2) 0.0496(12) Uani 1 1 d . .
H13 H 0.9490 0.6393 0.5713 0.060 Uiso 1 1 calc R U
C14 C 0.7896(4) 0.6857(3) 0.6339(2) 0.0401(10) Uani 1 1 d . .
C15 C 0.8770(4) 0.6925(4) 0.7017(2) 0.0448(11) Uani 1 1 d . .
H15A H 0.9707 0.7040 0.6857 0.054 Uiso 1 1 calc R U
H15B H 0.8745 0.6238 0.7251 0.054 Uiso 1 1 calc R U
C16 C 0.8458(4) 0.7753(3) 0.7612(2) 0.0388(10) Uani 1 1 d . .
H16 H 0.9205 0.7705 0.7970 0.047 Uiso 1 1 calc R U
C17 C 0.8415(4) 0.8888(4) 0.7366(2) 0.0398(10) Uani 1 1 d . .
C18 C 0.9064(4) 0.9223(4) 0.6730(2) 0.0483(12) Uani 1 1 d . .
H18 H 0.9487 0.8730 0.6427 0.058 Uiso 1 1 calc R U
C19 C 0.9090(5) 1.0282(4) 0.6541(3) 0.0581(13) Uani 1 1 d . .
H19 H 0.9545 1.0496 0.6118 0.070 Uiso 1 1 calc R U
C20 C 0.8452(5) 1.1015(4) 0.6971(3) 0.0604(14) Uani 1 1 d . .
H20 H 0.8452 1.1724 0.6837 0.072 Uiso 1 1 calc R U
C21 C 0.7809(5) 1.0697(4) 0.7604(3) 0.0569(13) Uani 1 1 d . .
H21 H 0.7378 1.1194 0.7901 0.068 Uiso 1 1 calc R U
C22 C 0.7798(5) 0.9647(4) 0.7802(2) 0.0474(11) Uani 1 1 d . .
H22 H 0.7369 0.9444 0.8236 0.057 Uiso 1 1 calc R U
C23 C 0.7332(5) 0.6981(3) 0.8688(2) 0.0416(10) Uani 1 1 d . .
C24 C 0.6122(4) 0.6434(4) 0.9013(2) 0.0402(10) Uani 1 1 d . .
C25 C 0.5819(5) 0.6587(4) 0.9750(2) 0.0546(12) Uani 1 1 d . .
H25 H 0.6341 0.7062 1.0021 0.066 Uiso 1 1 calc R U
C26 C 0.4765(5) 0.6053(4) 1.0089(2) 0.0560(13) Uani 1 1 d . .
H26 H 0.4547 0.6186 1.0577 0.067 Uiso 1 1 calc R U
C27 C 0.4045(4) 0.5320(4) 0.9690(2) 0.0477(11) Uani 1 1 d . .
C28 C 0.4330(5) 0.5124(4) 0.8965(2) 0.0438(11) Uani 1 1 d . .
H28 H 0.3833 0.4620 0.8706 0.053 Uiso 1 1 calc R U
C29 C 0.5367(4) 0.5688(3) 0.8626(2) 0.0392(10) Uani 1 1 d . .
H29 H 0.5561 0.5566 0.8134 0.047 Uiso 1 1 calc R U

loop_
_atom_site_aniso_label
_atom_site_aniso_U_11
_atom_site_aniso_U_22
_atom_site_aniso_U_33
_atom_site_aniso_U_23
_atom_site_aniso_U_13
_atom_site_aniso_U_12
Br1 0.0716(4) 0.1062(5) 0.0537(3) 0.0119(3) 0.0079(3) -0.0164(4)
N1 0.0323(19) 0.042(2) 0.0397(17) -0.0003(15) -0.0040(16) 0.0033(16)
O1 0.0327(16) 0.0470(18) 0.0516(17) 0.0083(15) -0.0066(14) 0.0047(14)
O2 0.052(2) 0.079(3) 0.0533(19) 0.0094(19) -0.0238(17) -0.0054(18)
C1 0.036(2) 0.033(2) 0.058(3) 0.007(2) 0.004(2) 0.005(2)
C2 0.037(3) 0.049(3) 0.081(3) 0.012(2) -0.003(3) 0.007(2)
C3 0.041(3) 0.044(3) 0.107(4) 0.005(3) 0.015(3) 0.011(2)
C4 0.060(3) 0.046(3) 0.078(3) -0.006(3) 0.023(3) 0.008(2)
C5 0.051(3) 0.045(3) 0.057(3) 0.000(2) 0.006(2) 0.001(2)
C6 0.036(2) 0.031(2) 0.053(3) 0.006(2) 0.003(2) 0.0034(19)
C7 0.030(2) 0.037(2) 0.047(3) 0.007(2) -0.0039(19) 0.001(2)
C8 0.027(2) 0.037(2) 0.045(2) 0.005(2) -0.0039(19) 0.0003(18)
C9 0.037(2) 0.035(2) 0.041(2) 0.002(2) -0.005(2) -0.0024(19)
C10 0.051(3) 0.065(3) 0.051(3) -0.001(3) -0.011(2) 0.003(3)
C11 0.079(4) 0.072(4) 0.043(3) -0.003(3) -0.008(3) 0.001(3)
C12 0.067(3) 0.054(3) 0.050(3) -0.008(2) 0.010(2) -0.001(2)
C13 0.048(3) 0.045(3) 0.056(3) -0.004(2) 0.006(2) 0.006(2)
C14 0.042(3) 0.030(2) 0.047(2) -0.0052(19) -0.001(2) 0.0006(19)
C15 0.034(2) 0.049(3) 0.051(3) -0.007(2) -0.005(2) 0.008(2)
C16 0.028(2) 0.045(3) 0.043(2) -0.007(2) -0.0076(19) 0.005(2)
C17 0.027(2) 0.045(3) 0.047(2) -0.006(2) -0.008(2) -0.001(2)
C18 0.036(2) 0.060(3) 0.050(3) -0.008(2) 0.003(2) -0.011(2)
C19 0.049(3) 0.063(4) 0.063(3) 0.005(3) -0.003(2) -0.022(3)
C20 0.057(3) 0.043(3) 0.081(4) 0.001(3) -0.015(3) -0.016(3)
C21 0.055(3) 0.048(3) 0.067(3) -0.012(2) -0.008(3) -0.002(3)
C22 0.047(3) 0.047(3) 0.048(2) -0.008(2) 0.000(2) -0.002(2)
C23 0.046(3) 0.039(2) 0.040(2) -0.0054(18) -0.011(2) 0.004(2)
C24 0.044(2) 0.039(2) 0.037(2) -0.001(2) -0.009(2) 0.010(2)
C25 0.071(3) 0.051(3) 0.041(3) -0.010(2) -0.010(3) -0.002(3)
C26 0.072(3) 0.059(3) 0.037(2) -0.002(2) 0.005(3) 0.010(3)
C27 0.046(3) 0.054(3) 0.043(3) 0.010(2) 0.001(2) 0.008(2)
C28 0.042(3) 0.045(3) 0.044(3) -0.003(2) -0.006(2) 0.004(2)
C29 0.043(2) 0.041(3) 0.033(2) -0.0038(19) -0.0053(19) 0.010(2)

loop_
_atom_type_symbol
_atom_type_description
_atom_type_scat_dispersion_real
_atom_type_scat_dispersion_imag
_atom_type_scat_source
C C 0.0033 0.0016 'International Tables Vol C Tables 4.2.6.8 and 6.1.1.4'
H H 0.0000 0.0000 'International Tables Vol C Tables 4.2.6.8 and 6.1.1.4'
N N 0.0061 0.0033 'International Tables Vol C Tables 4.2.6.8 and 6.1.1.4'
O O 0.0106 0.0060 'International Tables Vol C Tables 4.2.6.8 and 6.1.1.4'
Br Br -0.2901 2.4595 'International Tables Vol C Tables 4.2.6.8 and 6.1.1.4'

loop_
_geom_angle_atom_site_label_1
_geom_angle_atom_site_label_2
_geom_angle_atom_site_label_3
_geom_angle
C23 N1 C7 124.4(3)
C23 N1 C16 118.2(3)
C7 N1 C16 117.4(3)
C1 O1 C8 106.5(3)
O1 C1 C2 124.6(4)
O1 C1 C6 111.0(4)
C2 C1 C6 124.4(4)
C1 C2 C3 115.5(5)
C1 C2 H2 122.3
C3 C2 H2 122.3
C4 C3 C2 121.9(5)
C4 C3 H3 119.0
C2 C3 H3 119.0
C3 C4 C5 121.7(5)
C3 C4 H4 119.1
C5 C4 H4 119.1
C4 C5 C6 118.0(5)
C4 C5 H5 121.0
C6 C5 H5 121.0
C1 C6 C5 118.5(4)
C1 C6 C7 105.1(4)
C5 C6 C7 136.4(4)
C8 C7 N1 125.2(4)
C8 C7 C6 107.4(4)
N1 C7 C6 127.1(4)
C7 C8 O1 110.0(4)
C7 C8 C9 135.5(4)
O1 C8 C9 114.3(3)
C10 C9 C14 118.8(4)
C10 C9 C8 118.0(4)
C14 C9 C8 123.2(4)
C11 C10 C9 121.6(5)
C11 C10 H10 119.2
C9 C10 H10 119.2
C12 C11 C10 120.0(5)
C12 C11 H11 120.0
C10 C11 H11 120.0
C11 C12 C13 119.4(5)
C11 C12 H12 120.3
C13 C12 H12 120.3
C12 C13 C14 122.2(4)
C12 C13 H13 118.9
C14 C13 H13 118.9
C13 C14 C9 118.0(4)
C13 C14 C15 116.3(4)
C9 C14 C15 125.5(4)
C14 C15 C16 120.4(4)
C14 C15 H15A 107.2
C16 C15 H15A 107.2
C14 C15 H15B 107.2
C16 C15 H15B 107.2
H15A C15 H15B 106.8
N1 C16 C17 112.0(3)
N1 C16 C15 109.1(3)
C17 C16 C15 116.4(4)
N1 C16 H16 106.2
C17 C16 H16 106.2
C15 C16 H16 106.2
C22 C17 C18 117.8(4)
C22 C17 C16 120.2(4)
C18 C17 C16 121.9(4)
C19 C18 C17 120.8(5)
C19 C18 H18 119.6
C17 C18 H18 119.6
C20 C19 C18 120.5(5)
C20 C19 H19 119.8
C18 C19 H19 119.8
C19 C20 C21 119.4(5)
C19 C20 H20 120.3
C21 C20 H20 120.3
C20 C21 C22 120.4(5)
C20 C21 H21 119.8
C22 C21 H21 119.8
C21 C22 C17 121.0(5)
C21 C22 H22 119.5
C17 C22 H22 119.5
O2 C23 N1 121.0(4)
O2 C23 C24 120.1(4)
N1 C23 C24 118.8(4)
C25 C24 C29 118.2(4)
C25 C24 C23 119.3(4)
C29 C24 C23 122.2(4)
C26 C25 C24 121.7(4)
C26 C25 H25 119.2
C24 C25 H25 119.2
C27 C26 C25 118.4(4)
C27 C26 H26 120.8
C25 C26 H26 120.8
C28 C27 C26 121.9(4)
C28 C27 Br1 119.4(4)
C26 C27 Br1 118.7(3)
C27 C28 C29 119.0(4)
C27 C28 H28 120.5
C29 C28 H28 120.5
C28 C29 C24 120.7(4)
C28 C29 H29 119.6
C24 C29 H29 119.6

loop_
_geom_bond_atom_site_label_1
_geom_bond_atom_site_label_2
_geom_bond_distance
Br1 C27 1.902(5)
N1 C23 1.381(5)
N1 C7 1.406(5)
N1 C16 1.473(5)
O1 C1 1.372(5)
O1 C8 1.387(5)
O2 C23 1.220(5)
C1 C2 1.379(7)
C1 C6 1.380(6)
C2 C3 1.380(7)
C2 H2 0.9300
C3 C4 1.374(7)
C3 H3 0.9300
C4 C5 1.377(7)
C4 H4 0.9300
C5 C6 1.397(6)
C5 H5 0.9300
C6 C7 1.445(6)
C7 C8 1.360(6)
C8 C9 1.461(6)
C9 C10 1.392(6)
C9 C14 1.409(6)
C10 C11 1.376(7)
C10 H10 0.9300
C11 C12 1.374(7)
C11 H11 0.9300
C12 C13 1.375(6)
C12 H12 0.9300
C13 C14 1.393(6)
C13 H13 0.9300
C14 C15 1.504(6)
C15 C16 1.539(6)
C15 H15A 0.9700
C15 H15B 0.9700
C16 C17 1.505(7)
C16 H16 0.9800
C17 C22 1.384(6)
C17 C18 1.387(6)
C18 C19 1.384(7)
C18 H18 0.9300
C19 C20 1.365(7)
C19 H19 0.9300
C20 C21 1.373(7)
C20 H20 0.9300
C21 C22 1.378(7)
C21 H21 0.9300
C22 H22 0.9300
C23 C24 1.490(6)
C24 C25 1.389(6)
C24 C29 1.390(6)
C25 C26 1.376(7)
C25 H25 0.9300
C26 C27 1.373(7)
C26 H26 0.9300
C27 C28 1.371(6)
C28 C29 1.384(6)
C28 H28 0.9300
C29 H29 0.9300

loop_
_geom_torsion_atom_site_label_1
_geom_torsion_atom_site_label_2
_geom_torsion_atom_site_label_3
_geom_torsion_atom_site_label_4
_geom_torsion
C8 O1 C1 C2 179.0(4)
C8 O1 C1 C6 0.6(5)
O1 C1 C2 C3 -178.3(4)
C6 C1 C2 C3 0.0(7)
C1 C2 C3 C4 0.7(7)
C2 C3 C4 C5 -0.8(8)
C3 C4 C5 C6 0.1(7)
O1 C1 C6 C5 177.9(4)
C2 C1 C6 C5 -0.5(7)
O1 C1 C6 C7 -1.2(5)
C2 C1 C6 C7 -179.7(4)
C4 C5 C6 C1 0.5(7)
C4 C5 C6 C7 179.3(5)
C23 N1 C7 C8 -136.9(4)
C16 N1 C7 C8 41.9(6)
C23 N1 C7 C6 51.3(6)
C16 N1 C7 C6 -129.9(4)
C1 C6 C7 C8 1.4(5)
C5 C6 C7 C8 -177.5(5)
C1 C6 C7 N1 174.4(4)
C5 C6 C7 N1 -4.5(8)
N1 C7 C8 O1 -174.3(4)
C6 C7 C8 O1 -1.1(5)
N1 C7 C8 C9 -0.2(8)
C6 C7 C8 C9 173.0(5)
C1 O1 C8 C7 0.4(4)
C1 O1 C8 C9 -175.1(3)
C7 C8 C9 C10 173.3(5)
O1 C8 C9 C10 -12.8(6)
C7 C8 C9 C14 -7.3(8)
O1 C8 C9 C14 166.6(4)
C14 C9 C10 C11 -0.1(7)
C8 C9 C10 C11 179.4(5)
C9 C10 C11 C12 -0.7(8)
C10 C11 C12 C13 0.3(8)
C11 C12 C13 C14 0.9(8)
C12 C13 C14 C9 -1.7(7)
C12 C13 C14 C15 174.9(4)
C10 C9 C14 C13 1.2(6)
C8 C9 C14 C13 -178.2(4)
C10 C9 C14 C15 -175.0(4)
C8 C9 C14 C15 5.6(7)
C13 C14 C15 C16 149.6(4)
C9 C14 C15 C16 -34.0(7)
C23 N1 C16 C17 -127.8(4)
C7 N1 C16 C17 53.3(4)
C23 N1 C16 C15 101.8(4)
C7 N1 C16 C15 -77.1(4)
C14 C15 C16 N1 71.9(5)
C14 C15 C16 C17 -56.1(6)
N1 C16 C17 C22 36.2(5)
C15 C16 C17 C22 162.8(4)
N1 C16 C17 C18 -148.3(4)
C15 C16 C17 C18 -21.7(6)
C22 C17 C18 C19 0.0(6)
C16 C17 C18 C19 -175.6(4)
C17 C18 C19 C20 -1.3(7)
C18 C19 C20 C21 1.5(7)
C19 C20 C21 C22 -0.5(7)
C20 C21 C22 C17 -0.9(7)
C18 C17 C22 C21 1.1(6)
C16 C17 C22 C21 176.7(4)
C7 N1 C23 O2 -168.8(4)
C16 N1 C23 O2 12.4(6)
C7 N1 C23 C24 13.3(6)
C16 N1 C23 C24 -165.5(3)
O2 C23 C24 C25 45.5(6)
N1 C23 C24 C25 -136.6(4)
O2 C23 C24 C29 -127.6(5)
N1 C23 C24 C29 50.4(6)
C29 C24 C25 C26 -2.7(7)
C23 C24 C25 C26 -176.0(4)
C24 C25 C26 C27 2.9(7)
C25 C26 C27 C28 -1.3(7)
C25 C26 C27 Br1 178.6(4)
C26 C27 C28 C29 -0.5(7)
Br1 C27 C28 C29 179.7(3)
C27 C28 C29 C24 0.7(6)
C25 C24 C29 C28 0.9(6)
C23 C24 C29 C28 174.0(4)
